data_2227543
loop_
_publ_author_name
'Yang, Guiqiu'
'Su, Xiaoqing'
'Lv, Liang'

_publ_section_title
;
 5-(3-Chlorophenyl)-2-phenyl-3,4-dihydro-2<i>H</i>-pyrrole
;
_journal_coeditor_code HB5651
_journal_issue 11
_journal_name_full 'Acta Crystallographica Section E'
_journal_page_first o2782
_journal_paper_doi 10.1107/S160053681003847X
_journal_volume 66
_journal_year 2010
_chemical_formula_iupac 'C16 H14 Cl N'
_chemical_formula_moiety 'C16 H14 Cl N'
_chemical_formula_sum 'C16 H14 Cl N'
_chemical_formula_weight 255.73
_chemical_name_systematic
;
5-(3-Chlorophenyl)-2-phenyl-3,4-dihydro-2<i>H</i>-pyrrole
;
_space_group_IT_number 14
_symmetry_cell_setting monoclinic
_symmetry_space_group_name_Hall '-P 2ybc'
_symmetry_space_group_name_H-M 'P 1 21/c 1'
_atom_sites_solution_hydrogens geom
_atom_sites_solution_primary direct
_atom_sites_solution_secondary difmap
_audit_creation_method SHELXL-97
_cell_angle_alpha 90.00
_cell_angle_beta 97.129(2)
_cell_angle_gamma 90.00
_cell_formula_units_Z 4
_cell_length_a 18.2543(18)
_cell_length_b 5.6398(5)
_cell_length_c 13.0095(13)
_cell_measurement_reflns_used 2445
_cell_measurement_temperature 296(2)
_cell_measurement_theta_max 24.99
_cell_measurement_theta_min 3.16
_cell_volume 1329.0(2)
_computing_cell_refinement 'SAINT (Bruker, 2001)'
_computing_data_collection 'SMART (Bruker, 2001)'
_computing_data_reduction 'SAINT (Bruker, 2001)'
_computing_molecular_graphics 'SHELXTL (Sheldrick, 2008)'
_computing_publication_material 'SHELXTL (Sheldrick, 2008)'
_computing_structure_refinement 'SHELXL97 (Sheldrick, 2008)'
_computing_structure_solution 'SHELXS97 (Sheldrick, 2008)'
_diffrn_ambient_temperature 296(2)
_diffrn_measured_fraction_theta_full 0.999
_diffrn_measured_fraction_theta_max 0.999
_diffrn_measurement_device_type 'Bruker SMART CCD'
_diffrn_measurement_method 'phi and omega scans'
_diffrn_radiation_monochromator graphite
_diffrn_radiation_source 'fine-focus sealed tube'
_diffrn_radiation_type MoK\a
_diffrn_radiation_wavelength 0.71073
_diffrn_reflns_av_R_equivalents 0.0170
_diffrn_reflns_av_sigmaI/netI 0.0186
_diffrn_reflns_limit_h_max 21
_diffrn_reflns_limit_h_min -21
_diffrn_reflns_limit_k_max 4
_diffrn_reflns_limit_k_min -6
_diffrn_reflns_limit_l_max 15
_diffrn_reflns_limit_l_min -14
_diffrn_reflns_number 6409
_diffrn_reflns_theta_full 25.03
_diffrn_reflns_theta_max 25.03
_diffrn_reflns_theta_min 3.16
_exptl_absorpt_coefficient_mu 0.268
_exptl_absorpt_correction_T_max 0.948
_exptl_absorpt_correction_T_min 0.905
_exptl_absorpt_correction_type multi-scan
_exptl_absorpt_process_details '(SADABS; Bruker, 2001)'
_exptl_crystal_colour colourless
_exptl_crystal_density_diffrn 1.278
_exptl_crystal_density_method 'not measured'
_exptl_crystal_description block
_exptl_crystal_F_000 536
_exptl_crystal_size_max 0.38
_exptl_crystal_size_mid 0.32
_exptl_crystal_size_min 0.20
_refine_diff_density_max 0.132
_refine_diff_density_min -0.180
_refine_ls_extinction_method none
_refine_ls_goodness_of_fit_ref 1.061
_refine_ls_hydrogen_treatment constr
_refine_ls_matrix_type full
_refine_ls_number_parameters 163
_refine_ls_number_reflns 2344
_refine_ls_number_restraints 0
_refine_ls_restrained_S_all 1.061
_refine_ls_R_factor_all 0.0450
_refine_ls_R_factor_gt 0.0333
_refine_ls_shift/su_max 0.000
_refine_ls_shift/su_mean 0.000
_refine_ls_structure_factor_coef Fsqd
_refine_ls_weighting_details 'calc w=1/[\s^2^(Fo^2^)+(0.0407P)^2^+0.2390P] where P=(Fo^2^+2Fc^2^)/3'
_refine_ls_weighting_scheme calc
_refine_ls_wR_factor_gt 0.0840
_refine_ls_wR_factor_ref 0.0913
_reflns_number_gt 1856
_reflns_number_total 2344
_reflns_threshold_expression I>2\s(I)
_cod_data_source_file hb5651.cif
_cod_data_source_block I
_cod_original_sg_symbol_H-M 'P 21/c'
_cod_database_code 2227543
_cod_database_fobs_code 2227543

loop_
_symmetry_equiv_pos_as_xyz
'x, y, z'
'-x, y+1/2, -z+1/2'
'-x, -y, -z'
'x, -y-1/2, z-1/2'

loop_
_atom_site_type_symbol
_atom_site_label
_atom_site_fract_x
_atom_site_fract_y
_atom_site_fract_z
_atom_site_U_iso_or_equiv
_atom_site_adp_type
_atom_site_calc_flag
_atom_site_refinement_flags
_atom_site_occupancy
_atom_site_disorder_assembly
_atom_site_disorder_group
Cl Cl1 0.46600(3) -0.37904(9) 0.67127(4) 0.07239(19) Uani d . 1 . .
N N1 0.26607(7) 0.2985(3) 0.70282(10) 0.0606(4) Uani d . 1 . .
C C1 0.36885(8) -0.0215(3) 0.63059(11) 0.0477(4) Uani d . 1 . .
H H1 0.3644 -0.0242 0.7010 0.057 Uiso calc R 1 . .
C C2 0.41540(8) -0.1765(3) 0.59008(12) 0.0514(4) Uani d . 1 . .
C C3 0.42310(9) -0.1765(4) 0.48568(13) 0.0625(5) Uani d . 1 . .
H H3 0.4547 -0.2834 0.4591 0.075 Uiso calc R 1 . .
C C4 0.38333(9) -0.0163(4) 0.42214(13) 0.0669(5) Uani d . 1 . .
H H4 0.3883 -0.0140 0.3518 0.080 Uiso calc R 1 . .
C C5 0.33616(9) 0.1414(3) 0.46108(12) 0.0573(4) Uani d . 1 . .
H H5 0.3096 0.2492 0.4170 0.069 Uiso calc R 1 . .
C C6 0.32813(8) 0.1401(3) 0.56578(11) 0.0462(4) Uani d . 1 . .
C C7 0.27682(8) 0.3056(3) 0.60801(11) 0.0480(4) Uani d . 1 . .
C C8 0.23478(9) 0.4944(3) 0.54365(13) 0.0548(4) Uani d . 1 . .
H H8A 0.2677 0.6161 0.5233 0.066 Uiso calc R 1 . .
H H8B 0.2070 0.4274 0.4820 0.066 Uiso calc R 1 . .
C C9 0.18419(12) 0.5915(4) 0.61625(14) 0.0760(6) Uani d . 1 . .
H H9A 0.1337 0.5408 0.5957 0.091 Uiso calc R 1 . .
H H9B 0.1857 0.7635 0.6174 0.091 Uiso calc R 1 . .
C C10 0.21413(9) 0.4885(3) 0.72331(13) 0.0589(4) Uani d . 1 . .
H H10 0.2420 0.6131 0.7636 0.071 Uiso calc R 1 . .
C C11 0.15575(8) 0.3978(3) 0.78499(12) 0.0505(4) Uani d . 1 . .
C C12 0.13832(10) 0.5176(3) 0.87106(13) 0.0601(5) Uani d . 1 . .
H H12 0.1635 0.6565 0.8916 0.072 Uiso calc R 1 . .
C C13 0.08427(11) 0.4353(4) 0.92721(16) 0.0761(6) Uani d . 1 . .
H H13 0.0735 0.5184 0.9852 0.091 Uiso calc R 1 . .
C C14 0.04680(11) 0.2338(4) 0.89818(18) 0.0795(6) Uani d . 1 . .
H H14 0.0102 0.1793 0.9360 0.095 Uiso calc R 1 . .
C C15 0.06289(12) 0.1112(4) 0.8137(2) 0.0839(6) Uani d . 1 . .
H H15 0.0373 -0.0272 0.7937 0.101 Uiso calc R 1 . .
C C16 0.11725(11) 0.1926(4) 0.75748(16) 0.0719(5) Uani d . 1 . .
H H16 0.1281 0.1073 0.7001 0.086 Uiso calc R 1 . .

loop_
_atom_site_aniso_label
_atom_site_aniso_U_11
_atom_site_aniso_U_22
_atom_site_aniso_U_33
_atom_site_aniso_U_12
_atom_site_aniso_U_13
_atom_site_aniso_U_23
Cl1 0.0734(3) 0.0730(3) 0.0733(3) 0.0237(2) 0.0194(2) 0.0061(2)
N1 0.0599(8) 0.0775(10) 0.0437(8) 0.0241(8) 0.0038(6) -0.0048(7)
C1 0.0469(8) 0.0571(10) 0.0401(8) -0.0006(7) 0.0087(6) -0.0050(7)
C2 0.0442(8) 0.0575(10) 0.0536(9) -0.0003(7) 0.0105(7) -0.0047(8)
C3 0.0532(9) 0.0790(13) 0.0581(10) 0.0053(9) 0.0177(8) -0.0161(10)
C4 0.0605(10) 0.1011(15) 0.0413(9) 0.0014(10) 0.0155(8) -0.0081(10)
C5 0.0534(9) 0.0760(12) 0.0425(9) 0.0009(9) 0.0064(7) 0.0010(8)
C6 0.0426(8) 0.0557(10) 0.0402(8) -0.0028(7) 0.0046(6) -0.0057(7)
C7 0.0467(8) 0.0550(10) 0.0415(8) 0.0014(7) 0.0019(6) -0.0047(7)
C8 0.0580(9) 0.0512(10) 0.0542(9) -0.0003(8) 0.0031(8) 0.0030(8)
C9 0.0848(13) 0.0769(14) 0.0667(12) 0.0310(11) 0.0118(10) 0.0077(10)
C10 0.0606(10) 0.0617(11) 0.0543(10) 0.0154(9) 0.0061(8) -0.0110(9)
C11 0.0526(9) 0.0463(9) 0.0503(9) 0.0123(7) -0.0026(7) -0.0103(7)
C12 0.0645(10) 0.0562(11) 0.0597(10) 0.0026(9) 0.0080(8) -0.0168(9)
C13 0.0760(13) 0.0863(15) 0.0690(12) 0.0065(11) 0.0213(10) -0.0087(11)
C14 0.0666(12) 0.0777(15) 0.0946(16) 0.0033(11) 0.0111(11) 0.0177(13)
C15 0.0753(13) 0.0512(12) 0.1202(19) -0.0043(10) -0.0082(13) -0.0044(12)
C16 0.0749(12) 0.0584(12) 0.0803(13) 0.0084(10) 0.0011(10) -0.0247(10)

loop_
_atom_type_symbol
_atom_type_description
_atom_type_scat_dispersion_real
_atom_type_scat_dispersion_imag
_atom_type_scat_source
C C 0.0033 0.0016 'International Tables Vol C Tables 4.2.6.8 and 6.1.1.4'
H H 0.0000 0.0000 'International Tables Vol C Tables 4.2.6.8 and 6.1.1.4'
N N 0.0061 0.0033 'International Tables Vol C Tables 4.2.6.8 and 6.1.1.4'
Cl Cl 0.1484 0.1585 'International Tables Vol C Tables 4.2.6.8 and 6.1.1.4'

loop_
_geom_angle_atom_site_label_1
_geom_angle_atom_site_label_2
_geom_angle_atom_site_label_3
_geom_angle_site_symmetry_1
_geom_angle_site_symmetry_3
_geom_angle
_geom_angle_publ_flag
C7 N1 C10 . . 109.37(14) ?
C2 C1 C6 . . 119.66(14) ?
C2 C1 H1 . . 120.2 ?
C6 C1 H1 . . 120.2 ?
C1 C2 C3 . . 121.45(16) ?
C1 C2 Cl1 . . 119.55(12) ?
C3 C2 Cl1 . . 119.01(13) ?
C4 C3 C2 . . 118.80(16) ?
C4 C3 H3 . . 120.6 ?
C2 C3 H3 . . 120.6 ?
C3 C4 C5 . . 120.82(15) ?
C3 C4 H4 . . 119.6 ?
C5 C4 H4 . . 119.6 ?
C4 C5 C6 . . 120.29(16) ?
C4 C5 H5 . . 119.9 ?
C6 C5 H5 . . 119.9 ?
C5 C6 C1 . . 118.98(15) ?
C5 C6 C7 . . 120.74(15) ?
C1 C6 C7 . . 120.28(13) ?
N1 C7 C6 . . 121.47(14) ?
N1 C7 C8 . . 115.58(14) ?
C6 C7 C8 . . 122.94(13) ?
C9 C8 C7 . . 102.64(14) ?
C9 C8 H8A . . 111.2 ?
C7 C8 H8A . . 111.2 ?
C9 C8 H8B . . 111.2 ?
C7 C8 H8B . . 111.2 ?
H8A C8 H8B . . 109.2 ?
C8 C9 C10 . . 104.67(14) ?
C8 C9 H9A . . 110.8 ?
C10 C9 H9A . . 110.8 ?
C8 C9 H9B . . 110.8 ?
C10 C9 H9B . . 110.8 ?
H9A C9 H9B . . 108.9 ?
N1 C10 C11 . . 111.31(15) ?
N1 C10 C9 . . 105.86(13) ?
C11 C10 C9 . . 114.51(14) ?
N1 C10 H10 . . 108.3 ?
C11 C10 H10 . . 108.3 ?
C9 C10 H10 . . 108.3 ?
C16 C11 C12 . . 117.45(17) ?
C16 C11 C10 . . 121.35(15) ?
C12 C11 C10 . . 121.19(16) ?
C11 C12 C13 . . 121.18(18) ?
C11 C12 H12 . . 119.4 ?
C13 C12 H12 . . 119.4 ?
C14 C13 C12 . . 120.27(19) ?
C14 C13 H13 . . 119.9 ?
C12 C13 H13 . . 119.9 ?
C13 C14 C15 . . 119.9(2) ?
C13 C14 H14 . . 120.0 ?
C15 C14 H14 . . 120.0 ?
C14 C15 C16 . . 120.0(2) ?
C14 C15 H15 . . 120.0 ?
C16 C15 H15 . . 120.0 ?
C11 C16 C15 . . 121.21(18) ?
C11 C16 H16 . . 119.4 ?
C15 C16 H16 . . 119.4 ?

loop_
_geom_bond_atom_site_label_1
_geom_bond_atom_site_label_2
_geom_bond_site_symmetry_2
_geom_bond_distance
_geom_bond_publ_flag
Cl1 C2 . 1.7410(17) ?
N1 C7 . 1.2733(19) ?
N1 C10 . 1.477(2) ?
C1 C2 . 1.369(2) ?
C1 C6 . 1.392(2) ?
C1 H1 . 0.9300 ?
C2 C3 . 1.383(2) ?
C3 C4 . 1.370(3) ?
C3 H3 . 0.9300 ?
C4 C5 . 1.377(2) ?
C4 H4 . 0.9300 ?
C5 C6 . 1.388(2) ?
C5 H5 . 0.9300 ?
C6 C7 . 1.476(2) ?
C7 C8 . 1.505(2) ?
C8 C9 . 1.504(2) ?
C8 H8A . 0.9700 ?
C8 H8B . 0.9700 ?
C9 C10 . 1.545(2) ?
C9 H9A . 0.9700 ?
C9 H9B . 0.9700 ?
C10 C11 . 1.501(2) ?
C10 H10 . 0.9800 ?
C11 C16 . 1.378(2) ?
C11 C12 . 1.378(2) ?
C12 C13 . 1.379(3) ?
C12 H12 . 0.9300 ?
C13 C14 . 1.356(3) ?
C13 H13 . 0.9300 ?
C14 C15 . 1.361(3) ?
C14 H14 . 0.9300 ?
C15 C16 . 1.382(3) ?
C15 H15 . 0.9300 ?
C16 H16 . 0.9300 ?

loop_
_geom_torsion_atom_site_label_1
_geom_torsion_atom_site_label_2
_geom_torsion_atom_site_label_3
_geom_torsion_atom_site_label_4
_geom_torsion_site_symmetry_1
_geom_torsion_site_symmetry_2
_geom_torsion_site_symmetry_3
_geom_torsion_site_symmetry_4
_geom_torsion
_geom_torsion_publ_flag
C6 C1 C2 C3 . . . . 0.0(2) ?
C6 C1 C2 Cl1 . . . . -179.78(12) ?
C1 C2 C3 C4 . . . . 0.4(3) ?
Cl1 C2 C3 C4 . . . . -179.80(14) ?
C2 C3 C4 C5 . . . . -0.4(3) ?
C3 C4 C5 C6 . . . . -0.1(3) ?
C4 C5 C6 C1 . . . . 0.5(2) ?
C4 C5 C6 C7 . . . . -178.99(16) ?
C2 C1 C6 C5 . . . . -0.5(2) ?
C2 C1 C6 C7 . . . . 179.01(14) ?
C10 N1 C7 C6 . . . . 178.25(14) ?
C10 N1 C7 C8 . . . . -1.0(2) ?
C5 C6 C7 N1 . . . . 176.41(16) ?
C1 C6 C7 N1 . . . . -3.0(2) ?
C5 C6 C7 C8 . . . . -4.4(2) ?
C1 C6 C7 C8 . . . . 176.10(14) ?
N1 C7 C8 C9 . . . . -7.8(2) ?
C6 C7 C8 C9 . . . . 173.00(15) ?
C7 C8 C9 C10 . . . . 12.4(2) ?
C7 N1 C10 C11 . . . . 134.21(15) ?
C7 N1 C10 C9 . . . . 9.2(2) ?
C8 C9 C10 N1 . . . . -13.5(2) ?
C8 C9 C10 C11 . . . . -136.50(16) ?
N1 C10 C11 C16 . . . . -48.5(2) ?
C9 C10 C11 C16 . . . . 71.5(2) ?
N1 C10 C11 C12 . . . . 131.90(16) ?
C9 C10 C11 C12 . . . . -108.09(19) ?
C16 C11 C12 C13 . . . . -0.2(3) ?
C10 C11 C12 C13 . . . . 179.46(17) ?
C11 C12 C13 C14 . . . . -0.3(3) ?
C12 C13 C14 C15 . . . . 0.4(3) ?
C13 C14 C15 C16 . . . . -0.1(3) ?
C12 C11 C16 C15 . . . . 0.5(3) ?
C10 C11 C16 C15 . . . . -179.16(17) ?
C14 C15 C16 C11 . . . . -0.3(3) ?
